data_7057008
loop_
_publ_author_name
'Moreno-Alc\'antar, Guillermo'
'Romo-Islas, Guillermo'
'Flores-\'Alamo, Marcos'
'Torrens, Hugo'

_publ_section_title
;
 Aurophilicity vs. thiophilicity: directing the crystalline supramolecular
 arrangement in luminescent gold compounds
;
_journal_issue 10
_journal_name_full 'New Journal of Chemistry'
_journal_page_first 7845
_journal_paper_doi 10.1039/C7NJ04354F
_journal_volume 42
_journal_year 2018
_chemical_formula_sum 'C38 H30 Au2 F4 P2 S2'
_chemical_formula_weight 1082.61
_space_group_IT_number 14
_space_group_name_Hall '-P 2yn'
_space_group_name_H-M_alt 'P 1 21/n 1'
_symmetry_cell_setting monoclinic
_symmetry_Int_Tables_number 14
_symmetry_space_group_name_Hall '-P 2yn'
_symmetry_space_group_name_H-M 'P 1 21/n 1'
_atom_sites_solution_hydrogens geom
_audit_conform_dict_location ftp://ftp.iucr.org/pub/cif_core.dic
_audit_conform_dict_name cif_core.dic
_audit_conform_dict_version 2.4.3
_audit_creation_date 2017-08-31T17:57:23-00:00
_audit_creation_method 'WinGX routine CIF_UPDATE'
_audit_update_record
;
2017-11-07 deposited with the CCDC.
2018-02-12 downloaded from the CCDC.
;
_cell_angle_alpha 90
_cell_angle_beta 110.408(6)
_cell_angle_gamma 90
_cell_formula_units_Z 4
_cell_length_a 11.8084(7)
_cell_length_b 19.9316(10)
_cell_length_c 15.9884(8)
_cell_measurement_reflns_used 5625
_cell_measurement_temperature 130(2)
_cell_measurement_theta_max 29.5155
_cell_measurement_theta_min 3.4515
_cell_volume 3526.8(4)
_computing_cell_refinement
;
        CrysAlisPro, Agilent Technologies,
        Version 1.171.36.32 (release 02-08-2013 CrysAlis171 .NET)
        (compiled Aug  2 2013,16:46:58)
;
_computing_data_collection
;
        CrysAlisPro, Agilent Technologies,
        Version 1.171.36.32 (release 02-08-2013 CrysAlis171 .NET)
        (compiled Aug  2 2013,16:46:58)
;
_computing_data_reduction
;
        CrysAlisPro, Agilent Technologies,
        Version 1.171.36.32 (release 02-08-2013 CrysAlis171 .NET)
        (compiled Aug  2 2013,16:46:58)
;
_computing_molecular_graphics
;
          'Ortep-3 for Windows (Farrugia, 1997)'
      L. J. Farrugia, J. Appl. Crystallogr., 1997, 30, 565.
;
_computing_publication_material
;    
        'WinGX publication routines (Farrugia, 1999)'                 
    L. J. Farrugia, J. Appl. Crystallogr., 1999, 32, 837-838.
;
_computing_structure_refinement
;
      'SHELXS-2014 (Sheldrick, 2015)'
      Sheldrick, G. M. (2015). Acta Cryst. C71, 3--8.
;
_computing_structure_solution
;
      'SHELXS-2014 (Sheldrick, 2015)'
      Sheldrick, G. M. (2015). Acta Cryst. A71, 3--8.
;
_diffrn_ambient_temperature 130(2)
_diffrn_detector_area_resol_mean 10.4685
_diffrn_measured_fraction_theta_full 0.997
_diffrn_measured_fraction_theta_max 0.85
_diffrn_measurement_device_type 'Xcalibur, Atlas, Gemini'
_diffrn_measurement_method '\w scans'
_diffrn_orient_matrix_UB_11 0.004188
_diffrn_orient_matrix_UB_12 0.0354691
_diffrn_orient_matrix_UB_13 -0.0007495
_diffrn_orient_matrix_UB_21 -0.0460216
_diffrn_orient_matrix_UB_22 0.0026874
_diffrn_orient_matrix_UB_23 0.0189204
_diffrn_orient_matrix_UB_31 0.0444832
_diffrn_orient_matrix_UB_32 -0.0004902
_diffrn_orient_matrix_UB_33 0.043331
_diffrn_radiation_monochromator graphite
_diffrn_radiation_type MoK\a
_diffrn_radiation_wavelength 0.71073
_diffrn_reflns_av_R_equivalents 0.0345
_diffrn_reflns_av_unetI/netI 0.0546
_diffrn_reflns_Laue_measured_fraction_full 0.997
_diffrn_reflns_Laue_measured_fraction_max 0.85
_diffrn_reflns_limit_h_max 15
_diffrn_reflns_limit_h_min -16
_diffrn_reflns_limit_k_max 27
_diffrn_reflns_limit_k_min -19
_diffrn_reflns_limit_l_max 21
_diffrn_reflns_limit_l_min -20
_diffrn_reflns_number 19964
_diffrn_reflns_point_group_measured_fraction_full 0.997
_diffrn_reflns_point_group_measured_fraction_max 0.85
_diffrn_reflns_theta_full 25.242
_diffrn_reflns_theta_max 29.515
_diffrn_reflns_theta_min 3.577
_exptl_absorpt_coefficient_mu 8.568
_exptl_absorpt_correction_T_max 0.471
_exptl_absorpt_correction_T_min 0.122
_exptl_absorpt_correction_type analytical
_exptl_absorpt_process_details
;
        CrysAlisPro, Agilent Technologies,
        Version 1.171.36.32 (release 02-08-2013 CrysAlis171 .NET)
        (compiled Aug  2 2013,16:46:58)
Analytical numeric absorption correction using a multifaceted crystal
                        model based on expressions derived by R.C. Clark & J.S.
        (Clark, R. C. & Reid, J. S. (1995). Acta Cryst. A51, 887-897)
;
_exptl_crystal_colour colourless
_exptl_crystal_density_diffrn 2.039
_exptl_crystal_description needle
_exptl_crystal_F_000 2056
_exptl_crystal_size_max 0.5
_exptl_crystal_size_mid 0.19
_exptl_crystal_size_min 0.09
_refine_diff_density_max 1.233
_refine_diff_density_min -1.071
_refine_diff_density_rms 0.17
_refine_ls_extinction_method none
_refine_ls_goodness_of_fit_ref 1.047
_refine_ls_hydrogen_treatment constr
_refine_ls_matrix_type full
_refine_ls_number_parameters 433
_refine_ls_number_reflns 8367
_refine_ls_number_restraints 0
_refine_ls_restrained_S_all 1.047
_refine_ls_R_factor_all 0.0493
_refine_ls_R_factor_gt 0.0322
_refine_ls_shift/su_max 0.001
_refine_ls_shift/su_mean 0
_refine_ls_structure_factor_coef Fsqd
_refine_ls_weighting_details 'w=1/[\s^2^(Fo^2^)+(0.0205P)^2^+1.8639P] where P=(Fo^2^+2Fc^2^)/3'
_refine_ls_weighting_scheme calc
_refine_ls_wR_factor_gt 0.0586
_refine_ls_wR_factor_ref 0.066
_reflns_Friedel_coverage 0
_reflns_number_gt 6618
_reflns_number_total 8367
_reflns_threshold_expression 'I > 2\s(I)'
_cod_data_source_file c7nj04354f2.cif
_cod_data_source_block 4-gmeauf2c
_cod_depositor_comments 'Adding full bibliography for 7057004--7057010.cif.'
_cod_original_sg_symbol_H-M 'P 21/n'
_cod_database_code 7057008
_shelx_estimated_absorpt_t_min 0.1
_shelx_estimated_absorpt_t_max 0.513

loop_
_symmetry_equiv_pos_as_xyz
'x, y, z'
'-x+1/2, y+1/2, -z+1/2'
'-x, -y, -z'
'x-1/2, -y-1/2, z-1/2'

loop_
_atom_site_label
_atom_site_type_symbol
_atom_site_fract_x
_atom_site_fract_y
_atom_site_fract_z
_atom_site_U_iso_or_equiv
_atom_site_adp_type
_atom_site_occupancy
_atom_site_site_symmetry_order
_atom_site_calc_flag
_atom_site_refinement_flags_posn
_atom_site_refinement_flags_adp
C1 C 0.1953(4) 0.4547(2) 0.1510(3) 0.0206(10) Uani 1 1 d . .
C2 C 0.2826(5) 0.4444(2) 0.2347(3) 0.0241(11) Uani 1 1 d . .
C3 C 0.2620(5) 0.4520(2) 0.3134(3) 0.0243(11) Uani 1 1 d . .
H3 H 0.3239 0.444352 0.369384 0.029 Uiso 1 1 calc R U
C4 C 0.1476(5) 0.4713(2) 0.3077(3) 0.0251(11) Uani 1 1 d . .
C5 C 0.0556(5) 0.4823(2) 0.2278(3) 0.0248(11) Uani 1 1 d . .
H5 H -0.022713 0.495329 0.225794 0.03 Uiso 1 1 calc R U
C6 C 0.0815(5) 0.4738(2) 0.1504(3) 0.0241(11) Uani 1 1 d . .
H6 H 0.019155 0.481293 0.094625 0.029 Uiso 1 1 calc R U
C7 C 0.5057(4) 0.2328(2) 0.1683(3) 0.0173(9) Uani 1 1 d . .
H7A H 0.42909 0.210298 0.164094 0.021 Uiso 1 1 calc R U
H7B H 0.567642 0.19763 0.175635 0.021 Uiso 1 1 calc R U
C8 C 0.5450(4) 0.2784(2) 0.2494(3) 0.0188(10) Uani 1 1 d . .
H8A H 0.485094 0.314902 0.240943 0.023 Uiso 1 1 calc R U
H8B H 0.623755 0.299121 0.2556 0.023 Uiso 1 1 calc R U
C9 C 0.8188(4) 0.0576(2) 0.2569(3) 0.0203(10) Uani 1 1 d . .
C10 C 0.7309(4) 0.0617(2) 0.1736(3) 0.0202(10) Uani 1 1 d . .
C11 C 0.7543(5) 0.0695(2) 0.0954(3) 0.0251(11) Uani 1 1 d . .
H11 H 0.691124 0.072111 0.039029 0.03 Uiso 1 1 calc R U
C12 C 0.8745(5) 0.0733(3) 0.1034(3) 0.0333(13) Uani 1 1 d . .
C13 C 0.9658(5) 0.0687(3) 0.1835(4) 0.0391(14) Uani 1 1 d . .
H13 H 1.047543 0.071002 0.186727 0.047 Uiso 1 1 calc R U
C14 C 0.9383(5) 0.0607(3) 0.2604(3) 0.0316(12) Uani 1 1 d . .
H14 H 1.001963 0.057146 0.316414 0.038 Uiso 1 1 calc R U
C15 C 0.6133(4) 0.2901(2) 0.4426(3) 0.0163(9) Uani 1 1 d . .
C16 C 0.6273(5) 0.3589(2) 0.4321(3) 0.0249(11) Uani 1 1 d . .
H16 H 0.607698 0.37734 0.37394 0.03 Uiso 1 1 calc R U
C17 C 0.6694(5) 0.4003(2) 0.5059(3) 0.0277(12) Uani 1 1 d . .
H17 H 0.679563 0.446907 0.498519 0.033 Uiso 1 1 calc R U
C18 C 0.6968(5) 0.3737(2) 0.5906(3) 0.0265(11) Uani 1 1 d . .
H18 H 0.726807 0.402056 0.641316 0.032 Uiso 1 1 calc R U
C19 C 0.6806(4) 0.3058(2) 0.6018(3) 0.0236(11) Uani 1 1 d . .
H19 H 0.69743 0.288111 0.660002 0.028 Uiso 1 1 calc R U
C20 C 0.6401(4) 0.2639(2) 0.5284(3) 0.0226(10) Uani 1 1 d . .
H20 H 0.630565 0.217224 0.536305 0.027 Uiso 1 1 calc R U
C21 C 0.4034(4) 0.2164(2) 0.3432(3) 0.0178(10) Uani 1 1 d . .
C22 C 0.3647(4) 0.1514(2) 0.3483(3) 0.0219(10) Uani 1 1 d . .
H22 H 0.418055 0.114677 0.353341 0.026 Uiso 1 1 calc R U
C23 C 0.2476(5) 0.1402(2) 0.3459(3) 0.0271(11) Uani 1 1 d . .
H23 H 0.220489 0.095721 0.348791 0.033 Uiso 1 1 calc R U
C24 C 0.1709(5) 0.1931(3) 0.3393(3) 0.0291(12) Uani 1 1 d . .
H24 H 0.090801 0.184934 0.33755 0.035 Uiso 1 1 calc R U
C25 C 0.2088(5) 0.2581(3) 0.3353(3) 0.0286(12) Uani 1 1 d . .
H25 H 0.15511 0.294577 0.330617 0.034 Uiso 1 1 calc R U
C26 C 0.3260(4) 0.2698(2) 0.3382(3) 0.0222(10) Uani 1 1 d . .
H26 H 0.353163 0.314521 0.336629 0.027 Uiso 1 1 calc R U
C27 C 0.4376(4) 0.2175(2) -0.0237(3) 0.0185(10) Uani 1 1 d . .
C28 C 0.4044(4) 0.2408(2) -0.1112(3) 0.0229(10) Uani 1 1 d . .
H28 H 0.401246 0.287632 -0.122791 0.027 Uiso 1 1 calc R U
C29 C 0.3758(5) 0.1952(3) -0.1816(3) 0.0314(12) Uani 1 1 d . .
H29 H 0.35387 0.211101 -0.241155 0.038 Uiso 1 1 calc R U
C30 C 0.3792(5) 0.1275(3) -0.1653(3) 0.0329(13) Uani 1 1 d . .
H30 H 0.359738 0.096693 -0.213576 0.039 Uiso 1 1 calc R U
C31 C 0.4110(5) 0.1041(2) -0.0787(3) 0.0308(12) Uani 1 1 d . .
H31 H 0.412992 0.057225 -0.067666 0.037 Uiso 1 1 calc R U
C32 C 0.4399(4) 0.1488(2) -0.0081(3) 0.0227(10) Uani 1 1 d . .
H32 H 0.461415 0.132493 0.051201 0.027 Uiso 1 1 calc R U
C33 C 0.6357(4) 0.3008(2) 0.0710(3) 0.0175(10) Uani 1 1 d . .
C34 C 0.6736(5) 0.3671(2) 0.0754(3) 0.0214(10) Uani 1 1 d . .
H34 H 0.619645 0.402384 0.075468 0.026 Uiso 1 1 calc R U
C35 C 0.7900(5) 0.3815(2) 0.0797(3) 0.0297(12) Uani 1 1 d . .
H35 H 0.815068 0.426973 0.082028 0.036 Uiso 1 1 calc R U
C36 C 0.8701(5) 0.3312(2) 0.0807(3) 0.0275(11) Uani 1 1 d . .
H36 H 0.950171 0.341805 0.084598 0.033 Uiso 1 1 calc R U
C37 C 0.8332(5) 0.2653(2) 0.0760(3) 0.0271(11) Uani 1 1 d . .
H37 H 0.887679 0.230246 0.075714 0.033 Uiso 1 1 calc R U
C38 C 0.7179(4) 0.2502(2) 0.0717(3) 0.0235(11) Uani 1 1 d . .
H38 H 0.693606 0.204545 0.069181 0.028 Uiso 1 1 calc R U
Au1 Au 0.35622(2) 0.36584(2) 0.05380(2) 0.01858(6) Uani 1 1 d . .
Au2 Au 0.67198(2) 0.13887(2) 0.36013(2) 0.01690(5) Uani 1 1 d . .
F1 F 0.3959(3) 0.42645(15) 0.24173(18) 0.0371(7) Uani 1 1 d . .
F2 F 0.1247(3) 0.48033(15) 0.38488(18) 0.0381(8) Uani 1 1 d . .
F3 F 0.6134(3) 0.05765(14) 0.16597(18) 0.0327(7) Uani 1 1 d . .
F4 F 0.8997(3) 0.08210(18) 0.02744(19) 0.0507(9) Uani 1 1 d . .
P1 P 0.48401(11) 0.27924(6) 0.06529(7) 0.0160(2) Uani 1 1 d . .
P2 P 0.55872(11) 0.23184(6) 0.35050(7) 0.0161(2) Uani 1 1 d . .
S1 S 0.22297(13) 0.45212(7) 0.04915(8) 0.0321(3) Uani 1 1 d . .
S2 S 0.78744(12) 0.04586(6) 0.35659(8) 0.0243(3) Uani 1 1 d . .

loop_
_atom_site_aniso_label
_atom_site_aniso_U_11
_atom_site_aniso_U_22
_atom_site_aniso_U_33
_atom_site_aniso_U_23
_atom_site_aniso_U_13
_atom_site_aniso_U_12
C1 0.028(3) 0.016(2) 0.017(2) 0.000(2) 0.007(2) 0.001(2)
C2 0.026(3) 0.020(2) 0.024(2) -0.002(2) 0.004(2) 0.004(2)
C3 0.031(3) 0.022(2) 0.018(2) 0.001(2) 0.006(2) 0.004(2)
C4 0.038(3) 0.023(2) 0.021(2) 0.001(2) 0.019(2) -0.003(2)
C5 0.028(3) 0.025(2) 0.025(3) -0.001(2) 0.013(2) 0.000(2)
C6 0.025(3) 0.020(2) 0.025(2) 0.001(2) 0.005(2) 0.001(2)
C7 0.018(2) 0.019(2) 0.015(2) 0.001(2) 0.0055(19) 0.0015(19)
C8 0.019(2) 0.021(2) 0.017(2) 0.000(2) 0.006(2) 0.0001(19)
C9 0.026(3) 0.018(2) 0.019(2) -0.002(2) 0.010(2) -0.002(2)
C10 0.023(3) 0.018(2) 0.023(2) -0.003(2) 0.012(2) -0.0005(19)
C11 0.031(3) 0.026(2) 0.017(2) -0.005(2) 0.006(2) -0.003(2)
C12 0.037(3) 0.043(3) 0.027(3) -0.010(3) 0.019(3) -0.008(3)
C13 0.032(3) 0.057(4) 0.035(3) -0.009(3) 0.020(3) -0.012(3)
C14 0.026(3) 0.041(3) 0.027(3) -0.004(3) 0.007(2) -0.006(2)
C15 0.016(2) 0.021(2) 0.012(2) -0.0030(19) 0.0062(19) 0.0012(18)
C16 0.030(3) 0.026(3) 0.017(2) -0.002(2) 0.007(2) 0.001(2)
C17 0.035(3) 0.021(2) 0.029(3) -0.004(2) 0.013(3) 0.000(2)
C18 0.027(3) 0.028(3) 0.022(3) -0.011(2) 0.007(2) -0.003(2)
C19 0.025(3) 0.033(3) 0.012(2) -0.001(2) 0.005(2) 0.003(2)
C20 0.022(3) 0.026(2) 0.020(2) 0.001(2) 0.007(2) 0.001(2)
C21 0.019(2) 0.025(2) 0.009(2) -0.0017(19) 0.0044(19) -0.0015(19)
C22 0.024(3) 0.024(2) 0.018(2) 0.003(2) 0.008(2) 0.001(2)
C23 0.028(3) 0.025(3) 0.032(3) -0.001(2) 0.014(2) -0.004(2)
C24 0.020(3) 0.042(3) 0.025(3) -0.008(2) 0.008(2) -0.007(2)
C25 0.023(3) 0.033(3) 0.032(3) -0.007(2) 0.012(2) 0.004(2)
C26 0.023(3) 0.019(2) 0.024(2) -0.003(2) 0.009(2) 0.001(2)
C27 0.016(2) 0.025(2) 0.016(2) -0.004(2) 0.008(2) -0.0015(19)
C28 0.016(2) 0.032(3) 0.017(2) -0.002(2) 0.002(2) 0.000(2)
C29 0.027(3) 0.049(3) 0.017(2) -0.004(3) 0.007(2) 0.007(3)
C30 0.028(3) 0.042(3) 0.025(3) -0.017(3) 0.005(2) 0.006(2)
C31 0.029(3) 0.023(2) 0.038(3) -0.011(2) 0.008(3) -0.001(2)
C32 0.023(3) 0.024(2) 0.020(2) -0.004(2) 0.006(2) -0.001(2)
C33 0.023(3) 0.020(2) 0.011(2) 0.0010(19) 0.007(2) 0.0032(19)
C34 0.027(3) 0.020(2) 0.020(2) -0.001(2) 0.012(2) 0.001(2)
C35 0.034(3) 0.023(2) 0.034(3) -0.002(2) 0.014(3) -0.008(2)
C36 0.023(3) 0.035(3) 0.029(3) -0.004(2) 0.014(2) -0.004(2)
C37 0.027(3) 0.028(3) 0.029(3) -0.006(2) 0.013(2) 0.004(2)
C38 0.025(3) 0.020(2) 0.028(3) -0.001(2) 0.012(2) 0.000(2)
Au1 0.02092(10) 0.02032(10) 0.01454(9) -0.00021(7) 0.00625(8) 0.00400(7)
Au2 0.01777(10) 0.01897(9) 0.01444(9) 0.00012(7) 0.00620(8) 0.00176(7)
F1 0.0295(18) 0.0503(19) 0.0288(16) -0.0053(15) 0.0068(14) 0.0140(15)
F2 0.045(2) 0.0500(19) 0.0244(15) -0.0024(15) 0.0181(15) -0.0007(15)
F3 0.0229(17) 0.0482(18) 0.0274(15) 0.0027(14) 0.0093(14) 0.0019(14)
F4 0.049(2) 0.085(3) 0.0265(16) -0.0113(18) 0.0238(16) -0.0224(19)
P1 0.0182(6) 0.0186(6) 0.0115(5) -0.0003(5) 0.0055(5) 0.0014(5)
P2 0.0182(6) 0.0198(6) 0.0112(5) 0.0002(5) 0.0062(5) 0.0008(5)
S1 0.0455(9) 0.0338(7) 0.0190(6) 0.0061(6) 0.0139(6) 0.0214(6)
S2 0.0306(7) 0.0235(6) 0.0231(6) 0.0052(5) 0.0146(6) 0.0085(5)

loop_
_atom_type_symbol
_atom_type_description
_atom_type_scat_dispersion_real
_atom_type_scat_dispersion_imag
_atom_type_scat_source
C C 0.0033 0.0016 'International Tables Vol C Tables 4.2.6.8 and 6.1.1.4'
H H 0 0 'International Tables Vol C Tables 4.2.6.8 and 6.1.1.4'
Au Au -2.0133 8.8022 'International Tables Vol C Tables 4.2.6.8 and 6.1.1.4'
F F 0.0171 0.0103 'International Tables Vol C Tables 4.2.6.8 and 6.1.1.4'
P P 0.1023 0.0942 'International Tables Vol C Tables 4.2.6.8 and 6.1.1.4'
S S 0.1246 0.1234 'International Tables Vol C Tables 4.2.6.8 and 6.1.1.4'

loop_
_exptl_crystal_face_index_h
_exptl_crystal_face_index_k
_exptl_crystal_face_index_l
_exptl_crystal_face_perp_dist
15 9 -15 0.0431
-15 -9 15 0.0431
7 0 16 0.2308
-7 0 -16 0.2308
6 -26 -3 0.0931
-6 26 3 0.0931

loop_
_geom_angle_atom_site_label_1
_geom_angle_atom_site_label_2
_geom_angle_atom_site_label_3
_geom_angle
_geom_angle_site_symmetry_3
C2 C1 C6 115.9(4) .
C2 C1 S1 124.6(4) .
C6 C1 S1 119.3(4) .
F1 C2 C3 116.1(4) .
F1 C2 C1 120.0(4) .
C3 C2 C1 123.9(5) .
C2 C3 C4 117.0(5) .
C2 C3 H3 121.5 .
C4 C3 H3 121.5 .
F2 C4 C3 118.5(4) .
F2 C4 C5 118.5(4) .
C3 C4 C5 123.0(4) .
C4 C5 C6 117.4(5) .
C4 C5 H5 121.3 .
C6 C5 H5 121.3 .
C5 C6 C1 122.8(5) .
C5 C6 H6 118.6 .
C1 C6 H6 118.6 .
C8 C7 P1 111.7(3) .
C8 C7 H7A 109.3 .
P1 C7 H7A 109.3 .
C8 C7 H7B 109.3 .
P1 C7 H7B 109.3 .
H7A C7 H7B 107.9 .
C7 C8 P2 111.0(3) .
C7 C8 H8A 109.4 .
P2 C8 H8A 109.4 .
C7 C8 H8B 109.4 .
P2 C8 H8B 109.4 .
H8A C8 H8B 108 .
C10 C9 C14 116.5(4) .
C10 C9 S2 123.7(4) .
C14 C9 S2 119.7(4) .
F3 C10 C9 119.1(4) .
F3 C10 C11 116.6(4) .
C9 C10 C11 124.2(5) .
C10 C11 C12 116.4(5) .
C10 C11 H11 121.8 .
C12 C11 H11 121.8 .
F4 C12 C13 120.1(5) .
F4 C12 C11 117.5(5) .
C13 C12 C11 122.4(5) .
C12 C13 C14 119.3(5) .
C12 C13 H13 120.4 .
C14 C13 H13 120.4 .
C13 C14 C9 121.1(5) .
C13 C14 H14 119.4 .
C9 C14 H14 119.4 .
C20 C15 C16 119.3(4) .
C20 C15 P2 116.9(3) .
C16 C15 P2 123.8(3) .
C17 C16 C15 120.3(4) .
C17 C16 H16 119.9 .
C15 C16 H16 119.9 .
C16 C17 C18 120.0(4) .
C16 C17 H17 120 .
C18 C17 H17 120 .
C17 C18 C19 120.3(4) .
C17 C18 H18 119.9 .
C19 C18 H18 119.9 .
C20 C19 C18 120.2(4) .
C20 C19 H19 119.9 .
C18 C19 H19 119.9 .
C19 C20 C15 119.9(4) .
C19 C20 H20 120 .
C15 C20 H20 120 .
C22 C21 C26 119.9(4) .
C22 C21 P2 119.9(4) .
C26 C21 P2 120.1(3) .
C21 C22 C23 119.5(4) .
C21 C22 H22 120.2 .
C23 C22 H22 120.2 .
C24 C23 C22 120.4(5) .
C24 C23 H23 119.8 .
C22 C23 H23 119.8 .
C23 C24 C25 120.6(5) .
C23 C24 H24 119.7 .
C25 C24 H24 119.7 .
C24 C25 C26 119.5(5) .
C24 C25 H25 120.2 .
C26 C25 H25 120.2 .
C21 C26 C25 120.1(4) .
C21 C26 H26 119.9 .
C25 C26 H26 119.9 .
C32 C27 C28 119.2(4) .
C32 C27 P1 123.0(3) .
C28 C27 P1 117.6(3) .
C29 C28 C27 119.9(5) .
C29 C28 H28 120.1 .
C27 C28 H28 120.1 .
C30 C29 C28 120.3(5) .
C30 C29 H29 119.8 .
C28 C29 H29 119.8 .
C29 C30 C31 120.1(5) .
C29 C30 H30 120 .
C31 C30 H30 120 .
C30 C31 C32 120.2(5) .
C30 C31 H31 119.9 .
C32 C31 H31 119.9 .
C31 C32 C27 120.3(4) .
C31 C32 H32 119.9 .
C27 C32 H32 119.9 .
C34 C33 C38 118.4(4) .
C34 C33 P1 121.5(3) .
C38 C33 P1 120.1(3) .
C35 C34 C33 119.9(4) .
C35 C34 H34 120.1 .
C33 C34 H34 120.1 .
C36 C35 C34 121.1(5) .
C36 C35 H35 119.5 .
C34 C35 H35 119.5 .
C35 C36 C37 119.5(5) .
C35 C36 H36 120.2 .
C37 C36 H36 120.2 .
C38 C37 C36 120.0(5) .
C38 C37 H37 120 .
C36 C37 H37 120 .
C37 C38 C33 121.1(4) .
C37 C38 H38 119.5 .
C33 C38 H38 119.5 .
P1 Au1 S1 176.65(4) .
P1 Au1 Au2 105.91(3) 4_565
S1 Au1 Au2 76.01(3) 4_565
P2 Au2 S2 174.63(4) .
P2 Au2 Au1 106.58(3) 4_666
S2 Au2 Au1 77.65(3) 4_666
C33 P1 C27 102.9(2) .
C33 P1 C7 104.4(2) .
C27 P1 C7 105.8(2) .
C33 P1 Au1 116.34(15) .
C27 P1 Au1 116.34(15) .
C7 P1 Au1 109.89(15) .
C15 P2 C8 106.9(2) .
C15 P2 C21 103.0(2) .
C8 P2 C21 104.7(2) .
C15 P2 Au2 115.90(15) .
C8 P2 Au2 110.24(15) .
C21 P2 Au2 115.13(15) .
C1 S1 Au1 109.49(15) .
C9 S2 Au2 103.04(15) .

loop_
_geom_bond_atom_site_label_1
_geom_bond_atom_site_label_2
_geom_bond_distance
_geom_bond_site_symmetry_2
C1 C2 1.391(6) .
C1 C6 1.393(7) .
C1 S1 1.770(5) .
C2 F1 1.351(5) .
C2 C3 1.372(7) .
C3 C4 1.376(7) .
C3 H3 0.95 .
C4 F2 1.364(5) .
C4 C5 1.377(7) .
C5 C6 1.385(6) .
C5 H5 0.95 .
C6 H6 0.95 .
C7 C8 1.518(6) .
C7 P1 1.829(4) .
C7 H7A 0.99 .
C7 H7B 0.99 .
C8 P2 1.823(4) .
C8 H8A 0.99 .
C8 H8B 0.99 .
C9 C10 1.376(6) .
C9 C14 1.394(7) .
C9 S2 1.772(5) .
C10 F3 1.352(5) .
C10 C11 1.380(6) .
C11 C12 1.381(7) .
C11 H11 0.95 .
C12 F4 1.359(6) .
C12 C13 1.359(7) .
C13 C14 1.386(7) .
C13 H13 0.95 .
C14 H14 0.95 .
C15 C20 1.397(6) .
C15 C16 1.399(6) .
C15 P2 1.808(4) .
C16 C17 1.382(6) .
C16 H16 0.95 .
C17 C18 1.383(7) .
C17 H17 0.95 .
C18 C19 1.386(7) .
C18 H18 0.95 .
C19 C20 1.384(6) .
C19 H19 0.95 .
C20 H20 0.95 .
C21 C22 1.386(6) .
C21 C26 1.387(6) .
C21 P2 1.823(5) .
C22 C23 1.388(7) .
C22 H22 0.95 .
C23 C24 1.369(7) .
C23 H23 0.95 .
C24 C25 1.380(7) .
C24 H24 0.95 .
C25 C26 1.388(6) .
C25 H25 0.95 .
C26 H26 0.95 .
C27 C32 1.391(6) .
C27 C28 1.393(6) .
C27 P1 1.815(4) .
C28 C29 1.393(7) .
C28 H28 0.95 .
C29 C30 1.372(7) .
C29 H29 0.95 .
C30 C31 1.383(7) .
C30 H30 0.95 .
C31 C32 1.384(6) .
C31 H31 0.95 .
C32 H32 0.95 .
C33 C34 1.389(6) .
C33 C38 1.397(6) .
C33 P1 1.813(5) .
C34 C35 1.382(7) .
C34 H34 0.95 .
C35 C36 1.374(7) .
C35 H35 0.95 .
C36 C37 1.378(7) .
C36 H36 0.95 .
C37 C38 1.373(7) .
C37 H37 0.95 .
C38 H38 0.95 .
Au1 P1 2.2576(12) .
Au1 S1 2.3145(12) .
Au1 Au2 3.1034(3) 4_565
Au2 P2 2.2588(12) .
Au2 S2 2.3137(12) .

loop_
_geom_torsion_atom_site_label_1
_geom_torsion_atom_site_label_2
_geom_torsion_atom_site_label_3
_geom_torsion_atom_site_label_4
_geom_torsion
C6 C1 C2 F1 -179.3(4)
S1 C1 C2 F1 -4.9(6)
C6 C1 C2 C3 0.0(7)
S1 C1 C2 C3 174.4(4)
F1 C2 C3 C4 179.1(4)
C1 C2 C3 C4 -0.3(7)
C2 C3 C4 F2 -178.9(4)
C2 C3 C4 C5 0.5(7)
F2 C4 C5 C6 179.0(4)
C3 C4 C5 C6 -0.4(7)
C4 C5 C6 C1 0.1(7)
C2 C1 C6 C5 0.1(7)
S1 C1 C6 C5 -174.6(4)
P1 C7 C8 P2 177.2(2)
C14 C9 C10 F3 178.7(4)
S2 C9 C10 F3 1.0(6)
C14 C9 C10 C11 -1.0(7)
S2 C9 C10 C11 -178.6(4)
F3 C10 C11 C12 -179.7(4)
C9 C10 C11 C12 0.0(7)
C10 C11 C12 F4 -178.9(4)
C10 C11 C12 C13 0.9(8)
F4 C12 C13 C14 179.2(5)
C11 C12 C13 C14 -0.7(8)
C12 C13 C14 C9 -0.4(8)
C10 C9 C14 C13 1.2(7)
S2 C9 C14 C13 179.0(4)
C20 C15 C16 C17 1.3(7)
P2 C15 C16 C17 179.9(4)
C15 C16 C17 C18 -0.7(8)
C16 C17 C18 C19 -0.9(8)
C17 C18 C19 C20 1.8(8)
C18 C19 C20 C15 -1.2(7)
C16 C15 C20 C19 -0.4(7)
P2 C15 C20 C19 -179.1(4)
C26 C21 C22 C23 1.6(7)
P2 C21 C22 C23 177.7(4)
C21 C22 C23 C24 -0.5(7)
C22 C23 C24 C25 -0.2(8)
C23 C24 C25 C26 -0.2(8)
C22 C21 C26 C25 -2.0(7)
P2 C21 C26 C25 -178.1(4)
C24 C25 C26 C21 1.3(7)
C32 C27 C28 C29 -1.0(7)
P1 C27 C28 C29 175.7(4)
C27 C28 C29 C30 0.5(7)
C28 C29 C30 C31 0.1(8)
C29 C30 C31 C32 -0.2(8)
C30 C31 C32 C27 -0.2(8)
C28 C27 C32 C31 0.8(7)
P1 C27 C32 C31 -175.7(4)
C38 C33 C34 C35 0.5(7)
P1 C33 C34 C35 180.0(4)
C33 C34 C35 C36 -0.7(7)
C34 C35 C36 C37 1.0(8)
C35 C36 C37 C38 -1.0(8)
C36 C37 C38 C33 0.7(7)
C34 C33 C38 C37 -0.5(7)
P1 C33 C38 C37 -180.0(4)
C34 C33 P1 C27 133.5(4)
C38 C33 P1 C27 -47.0(4)
C34 C33 P1 C7 -116.2(4)
C38 C33 P1 C7 63.3(4)
C34 C33 P1 Au1 5.1(4)
C38 C33 P1 Au1 -175.4(3)
C32 C27 P1 C33 100.3(4)
C28 C27 P1 C33 -76.3(4)
C32 C27 P1 C7 -9.0(5)
C28 C27 P1 C7 174.4(4)
C32 C27 P1 Au1 -131.4(4)
C28 C27 P1 Au1 52.1(4)
C8 C7 P1 C33 71.9(4)
C8 C7 P1 C27 -180.0(3)
C8 C7 P1 Au1 -53.6(3)
C20 C15 P2 C8 -174.9(4)
C16 C15 P2 C8 6.4(5)
C20 C15 P2 C21 75.0(4)
C16 C15 P2 C21 -103.6(4)
C20 C15 P2 Au2 -51.6(4)
C16 C15 P2 Au2 129.8(4)
C7 C8 P2 C15 177.1(3)
C7 C8 P2 C21 -74.1(3)
C7 C8 P2 Au2 50.3(3)
C22 C21 P2 C15 -124.0(4)
C26 C21 P2 C15 52.1(4)
C22 C21 P2 C8 124.3(4)
C26 C21 P2 C8 -59.6(4)
C22 C21 P2 Au2 3.1(4)
C26 C21 P2 Au2 179.2(3)
C2 C1 S1 Au1 39.6(4)
C6 C1 S1 Au1 -146.2(3)
C10 C9 S2 Au2 -60.4(4)
C14 C9 S2 Au2 122.1(4)
